data_4518442
loop_
_publ_author_name
'Gupta, Saswata'
'Sabbasani, Venkata R.'
'Su, Siyuan'
'Wink, Donald J.'
'Lee, Daesung'

_publ_section_title
;
 Alkene-Chelated Ruthenium Alkylidenes: A Missing Link to New Catalysts
;
_journal_issue 4
_journal_name_full 'ACS Catalysis'
_journal_page_first 1977
_journal_page_last 1987
_journal_paper_doi 10.1021/acscatal.0c04972
_journal_volume 11
_journal_year 2021
_chemical_formula_sum 'C38 H46 Cl2 N2 Ru'
_chemical_formula_weight 702.74
_chemical_name_common vs_Ru_db_coord2
_space_group_crystal_system monoclinic
_space_group_IT_number 4
_space_group_name_Hall 'P 2yb'
_space_group_name_H-M_alt 'P 1 21 1'
_atom_sites_solution_hydrogens geom
_atom_sites_solution_primary direct
_atom_sites_solution_secondary difmap
_audit_creation_method 'APEX2 v2014.5-0'
_cell_angle_alpha 90
_cell_angle_beta 93.972(3)
_cell_angle_gamma 90
_cell_formula_units_Z 2
_cell_length_a 11.9816(10)
_cell_length_b 10.5576(7)
_cell_length_c 13.8098(12)
_cell_measurement_reflns_used 6176
_cell_measurement_temperature 200.(2)
_cell_measurement_theta_max 23.5446
_cell_measurement_theta_min 2.1740
_cell_volume 1742.7(2)
_computing_cell_refinement 'SAINT v7.68A (Bruker AXS Inc.)'
_computing_data_reduction 'SAINT v7.68A (Bruker AXS Inc.)'
_computing_structure_refinement 'SHELXL-2014 (Sheldrick, 2014)'
_computing_structure_solution 'SHELXS-97 (Sheldrick, 2008)'
_diffrn_ambient_temperature 200.(2)
_diffrn_measured_fraction_theta_full 0.999
_diffrn_measured_fraction_theta_max 0.999
_diffrn_measurement_device_type 'Bruker SMART X2S benchtop diffractometer'
_diffrn_measurement_method '\w scans'
_diffrn_radiation_monochromator 'doubly curved silicon crystal'
_diffrn_radiation_type MoK\a
_diffrn_radiation_wavelength 0.71073
_diffrn_reflns_av_R_equivalents 0.0595
_diffrn_reflns_av_unetI/netI 0.0612
_diffrn_reflns_limit_h_max 14
_diffrn_reflns_limit_h_min -14
_diffrn_reflns_limit_k_max 12
_diffrn_reflns_limit_k_min -11
_diffrn_reflns_limit_l_max 16
_diffrn_reflns_limit_l_min -16
_diffrn_reflns_number 17704
_diffrn_reflns_theta_full 25.07
_diffrn_reflns_theta_max 25.07
_diffrn_reflns_theta_min 1.48
_diffrn_source 'XOS X-beam microfocus source'
_exptl_absorpt_coefficient_mu 0.631
_exptl_absorpt_correction_T_max 0.91
_exptl_absorpt_correction_T_min 0.64
_exptl_absorpt_process_details 'SADABS V2008/1 (Bruker AXS)'
_exptl_crystal_colour black
_exptl_crystal_density_diffrn 1.339
_exptl_crystal_density_method 'not measured'
_exptl_crystal_description needle
_exptl_crystal_F_000 732
_exptl_crystal_size_max 0.600
_exptl_crystal_size_mid 0.320
_exptl_crystal_size_min 0.160
_refine_diff_density_max 0.453
_refine_diff_density_min -0.595
_refine_ls_abs_structure_details
;
Flack x determined using 2175 quotients [(I+)-(I-)]/[(I+)+(I-)]
(Parsons, Flack and Wagner, Acta Cryst. B69 (2013) 249-259).
;
_refine_ls_abs_structure_Flack -0.02(2)
_refine_ls_extinction_method none
_refine_ls_goodness_of_fit_ref 0.599
_refine_ls_hydrogen_treatment constr
_refine_ls_matrix_type full
_refine_ls_number_parameters 396
_refine_ls_number_reflns 5926
_refine_ls_number_restraints 1
_refine_ls_restrained_S_all 0.599
_refine_ls_R_factor_all 0.0437
_refine_ls_R_factor_gt 0.0358
_refine_ls_shift/su_max 0.011
_refine_ls_shift/su_mean 0.001
_refine_ls_structure_factor_coef Fsqd
_refine_ls_weighting_details 'w=1/[\s^2^(Fo^2^)+(0.1455P)^2^+1.1547P] where P=(Fo^2^+2Fc^2^)/3'
_refine_ls_weighting_scheme calc
_refine_ls_wR_factor_gt 0.0995
_refine_ls_wR_factor_ref 0.1149
_reflns_number_gt 5252
_reflns_number_total 5926
_reflns_threshold_expression 'I > 2\s(I)'
_cod_data_source_file cs0c04972_si_002.cif
_cod_data_source_block Compound_10a
_cod_depositor_comments 'Adding full bibliography for 4518430--4518444.cif.'
_cod_database_code 4518442
_publ_contact_phone 312-413-7383
_publ_contact_fax 312-996-0431
_publ_contact_email dwink@uic.edu

loop_
_space_group_symop_operation_xyz
'x, y, z'
'-x, y+1/2, -z'

loop_
_atom_site_type_symbol
_atom_site_label
_atom_site_fract_x
_atom_site_fract_y
_atom_site_fract_z
_atom_site_U_iso_or_equiv
_atom_site_adp_type
_atom_site_calc_flag
_atom_site_refinement_flags_adp
_atom_site_refinement_flags_occupancy
_atom_site_refinement_flags_posn
_atom_site_occupancy
_atom_site_disorder_assembly
_atom_site_disorder_group
Ru Ru1 0.44255(3) 0.24295(5) 0.24372(3) 0.02638(16) Uani d . . . 1 . .
Cl Cl1 0.49943(18) 0.29070(19) 0.08761(12) 0.0480(5) Uani d . . . 1 . .
Cl Cl2 0.34827(17) 0.17329(19) 0.38068(12) 0.0463(5) Uani d . . . 1 . .
N N1 0.4835(5) -0.0486(5) 0.2079(4) 0.0327(13) Uani d . . . 1 . .
N N2 0.3260(5) 0.0202(5) 0.1434(4) 0.0335(13) Uani d . . . 1 . .
C C1 0.5789(5) 0.2296(9) 0.3139(4) 0.0343(15) Uani d . . . 1 . .
H H1 0.6045 0.1476 0.3329 0.041 Uiso calc U . R 1 . .
C C2 0.6478(5) 0.3352(6) 0.3411(5) 0.0308(14) Uani d . . . 1 . .
C C3 0.6056(6) 0.4494(7) 0.3148(5) 0.0362(16) Uani d . . . 1 . .
C C4 0.6627(7) 0.5736(8) 0.3344(7) 0.050(2) Uani d . . . 1 . .
H H4A 0.6265 0.6183 0.3869 0.06 Uiso calc U . R 1 . .
H H4B 0.6546 0.6269 0.2754 0.06 Uiso calc U . R 1 . .
C C5 0.7863(8) 0.5550(10) 0.3640(10) 0.073(4) Uani d . . . 1 . .
H H5A 0.8268 0.5347 0.3058 0.088 Uiso calc U . R 1 . .
H H5B 0.8177 0.6346 0.3923 0.088 Uiso calc U . R 1 . .
C C6 0.8029(7) 0.4495(9) 0.4370(7) 0.063(3) Uani d . . . 1 . .
H H6A 0.7609 0.4694 0.4944 0.075 Uiso calc U . R 1 . .
H H6B 0.8832 0.444 0.4588 0.075 Uiso calc U . R 1 . .
C C7 0.7634(6) 0.3196(7) 0.3951(6) 0.0427(17) Uani d . . . 1 . .
C C8 0.7581(7) 0.2271(14) 0.4798(6) 0.063(3) Uani d . . . 1 . .
H H8A 0.6994 0.2539 0.5214 0.094 Uiso calc U . R 1 . .
H H8B 0.8303 0.226 0.5177 0.094 Uiso calc U . R 1 . .
H H8C 0.7411 0.1419 0.4547 0.094 Uiso calc U . R 1 . .
C C9 0.8443(6) 0.2687(10) 0.3246(7) 0.065(3) Uani d . . . 1 . .
H H9A 0.8152 0.1893 0.2962 0.098 Uiso calc U . R 1 . .
H H9B 0.9173 0.2533 0.3592 0.098 Uiso calc U . R 1 . .
H H9C 0.8527 0.3308 0.2729 0.098 Uiso calc U . R 1 . .
C C10 0.4946(6) 0.4519(7) 0.2626(5) 0.0355(15) Uani d . . . 1 . .
H H10 0.4902 0.4668 0.1946 0.043 Uiso calc U . R 1 . .
C C11 0.3972(6) 0.4339(7) 0.3068(5) 0.0343(15) Uani d . . . 1 . .
H H11 0.4012 0.3935 0.3684 0.041 Uiso calc U . R 1 . .
C C12 0.2871(6) 0.4729(7) 0.2648(5) 0.0380(16) Uani d . . . 1 . .
C C13 0.1998(7) 0.4882(9) 0.3269(6) 0.056(2) Uani d . . . 1 . .
H H13 0.2122 0.4675 0.3938 0.067 Uiso calc U . R 1 . .
C C14 0.0965(8) 0.5326(12) 0.2922(8) 0.078(3) Uani d . . . 1 . .
H H14 0.0391 0.5437 0.3356 0.094 Uiso calc U . R 1 . .
C C15 0.0756(7) 0.5609(10) 0.1961(8) 0.068(3) Uani d . . . 1 . .
H H15 0.004 0.5909 0.1725 0.082 Uiso calc U . R 1 . .
C C16 0.1600(8) 0.5452(10) 0.1337(7) 0.063(2) Uani d . . . 1 . .
H H16 0.1459 0.5648 0.0668 0.076 Uiso calc U . R 1 . .
C C17 0.2645(8) 0.5015(10) 0.1671(6) 0.056(2) Uani d . . . 1 . .
H H17 0.3212 0.491 0.123 0.067 Uiso calc U . R 1 . .
C C18 0.4196(5) 0.0549(7) 0.1954(4) 0.0290(14) Uani d . . . 1 . .
C C19 0.5922(6) -0.0624(7) 0.2586(5) 0.0319(14) Uani d . . . 1 . .
C C20 0.6872(6) -0.0422(7) 0.2082(5) 0.0360(15) Uani d . . . 1 . .
C C21 0.7911(6) -0.0618(7) 0.2587(5) 0.0379(16) Uani d . . . 1 . .
H H21 0.8572 -0.0472 0.2263 0.046 Uiso calc U . R 1 . .
C C22 0.8005(7) -0.1018(8) 0.3541(6) 0.0363(18) Uani d . . . 1 . .
C C23 0.7030(6) -0.1235(7) 0.4011(5) 0.0364(15) Uani d . . . 1 . .
H H23 0.7086 -0.1514 0.4667 0.044 Uiso calc U . R 1 . .
C C24 0.5977(6) -0.1054(7) 0.3543(5) 0.0339(15) Uani d . . . 1 . .
C C25 0.4947(7) -0.1312(9) 0.4061(5) 0.051(2) Uani d . . . 1 . .
H H25A 0.5147 -0.1787 0.4658 0.077 Uiso calc U . R 1 . .
H H25B 0.4421 -0.181 0.3641 0.077 Uiso calc U . R 1 . .
H H25C 0.4597 -0.0508 0.4225 0.077 Uiso calc U . R 1 . .
C C26 0.9130(7) -0.1177(10) 0.4085(7) 0.059(2) Uani d . . . 1 . .
H H26A 0.9584 -0.177 0.3734 0.088 Uiso calc U . R 1 . .
H H26B 0.9028 -0.151 0.4736 0.088 Uiso calc U . R 1 . .
H H26C 0.9509 -0.0355 0.414 0.088 Uiso calc U . R 1 . .
C C27 0.6807(7) 0.0033(9) 0.1042(5) 0.052(2) Uani d . . . 1 . .
H H27A 0.6329 -0.054 0.0638 0.077 Uiso calc U . R 1 . .
H H27B 0.756 0.0045 0.0805 0.077 Uiso calc U . R 1 . .
H H27C 0.6491 0.089 0.1007 0.077 Uiso calc U . R 1 . .
C C28 0.4341(6) -0.1642(7) 0.1609(5) 0.0434(17) Uani d . . . 1 . .
H H28A 0.426 -0.2329 0.2086 0.052 Uiso calc U . R 1 . .
H H28B 0.4797 -0.1949 0.1086 0.052 Uiso calc U . R 1 . .
C C29 0.3204(7) -0.1160(8) 0.1202(6) 0.049(2) Uani d . . . 1 . .
H H29A 0.3101 -0.1301 0.0493 0.059 Uiso calc U . R 1 . .
H H29B 0.2588 -0.1578 0.1522 0.059 Uiso calc U . R 1 . .
C C30 0.2356(6) 0.1002(7) 0.1079(5) 0.0371(16) Uani d . . . 1 . .
C C31 0.2358(7) 0.1477(8) 0.0135(5) 0.0466(19) Uani d . . . 1 . .
C C32 0.1469(8) 0.2242(11) -0.0200(7) 0.066(3) Uani d . . . 1 . .
H H32 0.1471 0.2587 -0.0835 0.079 Uiso calc U . R 1 . .
C C33 0.0602(8) 0.2513(13) 0.0343(9) 0.082(3) Uani d . . . 1 . .
C C34 0.0571(7) 0.1951(11) 0.1246(9) 0.075(3) Uani d . . . 1 . .
H H34 -0.0057 0.2097 0.1615 0.09 Uiso calc U . R 1 . .
C C35 0.1438(6) 0.1174(10) 0.1631(6) 0.053(2) Uani d . . . 1 . .
C C36 0.1303(9) 0.0493(14) 0.2556(7) 0.086(4) Uani d . . . 1 . .
H H36A 0.0909 -0.0308 0.2421 0.129 Uiso calc U . R 1 . .
H H36B 0.0869 0.1017 0.2979 0.129 Uiso calc U . R 1 . .
H H36C 0.2041 0.0319 0.2879 0.129 Uiso calc U . R 1 . .
C C37 -0.0351(11) 0.3376(12) -0.0056(13) 0.134(7) Uani d . . . 1 . .
H H37A -0.0063 0.3984 -0.0513 0.201 Uiso calc U . R 1 . .
H H37B -0.0662 0.3834 0.0481 0.201 Uiso calc U . R 1 . .
H H37C -0.0939 0.2861 -0.0391 0.201 Uiso calc U . R 1 . .
C C38 0.3231(8) 0.1122(11) -0.0547(6) 0.068(3) Uani d . . . 1 . .
H H38A 0.2958 0.0415 -0.0958 0.102 Uiso calc U . R 1 . .
H H38B 0.392 0.0869 -0.0172 0.102 Uiso calc U . R 1 . .
H H38C 0.3386 0.1851 -0.0957 0.102 Uiso calc U . R 1 . .

loop_
_atom_site_aniso_label
_atom_site_aniso_U_11
_atom_site_aniso_U_22
_atom_site_aniso_U_33
_atom_site_aniso_U_12
_atom_site_aniso_U_13
_atom_site_aniso_U_23
Ru1 0.0249(2) 0.0283(3) 0.0253(2) 0.0003(3) -0.00255(15) -0.0005(2)
Cl1 0.0666(12) 0.0459(11) 0.0323(8) -0.0047(8) 0.0104(8) 0.0039(7)
Cl2 0.0590(11) 0.0436(10) 0.0380(9) -0.0067(9) 0.0160(8) -0.0022(8)
N1 0.034(3) 0.030(3) 0.032(3) 0.002(2) -0.009(2) -0.006(2)
N2 0.031(3) 0.026(3) 0.043(3) 0.000(2) -0.007(2) -0.002(2)
C1 0.029(3) 0.035(4) 0.039(3) 0.004(4) 0.001(2) -0.007(4)
C2 0.027(3) 0.031(4) 0.034(3) 0.003(3) 0.000(3) -0.006(3)
C3 0.032(4) 0.034(4) 0.042(4) -0.002(3) 0.002(3) -0.004(3)
C4 0.044(5) 0.033(5) 0.072(6) -0.005(4) -0.003(4) -0.009(4)
C5 0.037(5) 0.048(6) 0.132(10) -0.010(4) -0.014(6) -0.012(6)
C6 0.038(4) 0.053(5) 0.093(7) 0.002(4) -0.026(4) -0.029(5)
C7 0.027(3) 0.041(4) 0.058(4) 0.006(3) -0.013(3) -0.010(4)
C8 0.049(4) 0.078(8) 0.058(4) 0.007(6) -0.022(3) 0.000(6)
C9 0.032(4) 0.074(9) 0.091(6) 0.006(4) 0.007(4) -0.023(6)
C10 0.043(4) 0.026(4) 0.036(3) -0.003(3) -0.011(3) -0.005(3)
C11 0.037(4) 0.032(4) 0.034(3) 0.008(3) -0.003(3) -0.003(3)
C12 0.039(4) 0.030(4) 0.044(4) 0.002(3) -0.004(3) -0.005(3)
C13 0.041(4) 0.072(6) 0.054(5) 0.014(4) 0.001(4) 0.000(4)
C14 0.038(5) 0.117(10) 0.081(7) 0.029(6) 0.010(5) 0.008(7)
C15 0.039(5) 0.078(7) 0.084(7) 0.021(5) -0.021(4) 0.000(6)
C16 0.061(6) 0.073(6) 0.053(5) 0.019(5) -0.015(4) -0.002(5)
C17 0.052(5) 0.077(7) 0.038(4) 0.014(5) -0.005(4) -0.002(4)
C18 0.027(3) 0.040(4) 0.019(3) 0.002(3) -0.002(2) 0.004(3)
C19 0.031(3) 0.030(4) 0.034(3) 0.009(3) -0.001(3) -0.004(3)
C20 0.046(4) 0.030(4) 0.032(3) 0.002(3) -0.001(3) -0.002(3)
C21 0.028(3) 0.037(4) 0.049(4) 0.001(3) 0.002(3) 0.001(3)
C22 0.031(4) 0.026(4) 0.050(4) 0.001(3) -0.010(3) -0.005(3)
C23 0.038(4) 0.034(4) 0.035(3) 0.005(3) -0.005(3) 0.002(3)
C24 0.041(4) 0.023(4) 0.038(4) 0.003(3) 0.003(3) 0.001(3)
C25 0.045(4) 0.071(6) 0.038(4) 0.009(4) 0.007(3) 0.007(4)
C26 0.042(5) 0.063(6) 0.069(5) -0.002(4) -0.015(4) 0.010(5)
C27 0.052(5) 0.059(5) 0.045(4) 0.009(4) 0.010(4) 0.012(4)
C28 0.043(4) 0.038(4) 0.048(4) -0.002(3) -0.008(3) -0.005(3)
C29 0.044(4) 0.036(4) 0.064(5) -0.003(3) -0.018(4) -0.013(4)
C30 0.026(3) 0.036(4) 0.047(4) -0.003(3) -0.007(3) -0.006(3)
C31 0.049(4) 0.044(5) 0.044(4) -0.006(4) -0.017(3) 0.001(3)
C32 0.070(6) 0.052(7) 0.069(5) -0.002(5) -0.039(5) 0.009(5)
C33 0.061(6) 0.059(6) 0.116(8) 0.017(7) -0.051(6) -0.017(8)
C34 0.036(4) 0.085(8) 0.102(8) 0.014(4) -0.014(5) -0.039(6)
C35 0.028(4) 0.082(6) 0.048(4) 0.002(4) -0.006(3) -0.022(4)
C36 0.059(6) 0.143(11) 0.058(6) -0.033(7) 0.017(5) -0.017(6)
C37 0.099(10) 0.081(10) 0.207(16) 0.046(8) -0.094(11) -0.039(10)
C38 0.070(6) 0.090(7) 0.043(4) -0.020(5) -0.001(4) -0.009(5)

loop_
_atom_type_symbol
_atom_type_description
_atom_type_scat_dispersion_real
_atom_type_scat_dispersion_imag
_atom_type_scat_source
C C 0.0033 0.0016 'International Tables Vol C Tables 4.2.6.8 and 6.1.1.4'
H H 0.0000 0.0000 'International Tables Vol C Tables 4.2.6.8 and 6.1.1.4'
N N 0.0061 0.0033 'International Tables Vol C Tables 4.2.6.8 and 6.1.1.4'
Cl Cl 0.1484 0.1585 'International Tables Vol C Tables 4.2.6.8 and 6.1.1.4'
Ru Ru -1.2594 0.8363 'International Tables Vol C Tables 4.2.6.8 and 6.1.1.4'

loop_
_geom_angle_atom_site_label_1
_geom_angle_atom_site_label_2
_geom_angle_atom_site_label_3
_geom_angle_site_symmetry_1
_geom_angle_site_symmetry_3
_geom_angle
_geom_angle_publ_flag
C1 Ru1 C18 . . 100.7(3) ?
C1 Ru1 C11 . . 95.3(3) ?
C18 Ru1 C11 . . 157.9(2) ?
C1 Ru1 C10 . . 77.9(3) ?
C18 Ru1 C10 . . 165.3(2) ?
C11 Ru1 C10 . . 34.7(3) ?
C1 Ru1 Cl1 . . 101.2(2) ?
C18 Ru1 Cl1 . . 87.23(16) ?
C11 Ru1 Cl1 . . 104.59(18) ?
C10 Ru1 Cl1 . . 78.80(18) ?
C1 Ru1 Cl2 . . 90.6(2) ?
C18 Ru1 Cl2 . . 84.37(16) ?
C11 Ru1 Cl2 . . 80.27(19) ?
C10 Ru1 Cl2 . . 110.18(18) ?
Cl1 Ru1 Cl2 . . 166.59(7) ?
C18 N1 C19 . . 129.3(5) ?
C18 N1 C28 . . 114.0(5) ?
C19 N1 C28 . . 116.7(5) ?
C18 N2 C30 . . 127.3(6) ?
C18 N2 C29 . . 114.0(6) ?
C30 N2 C29 . . 118.6(5) ?
C2 C1 Ru1 . . 123.8(6) ?
C2 C1 H1 . . 118.1 ?
Ru1 C1 H1 . . 118.1 ?
C3 C2 C1 . . 115.5(6) ?
C3 C2 C7 . . 122.3(6) ?
C1 C2 C7 . . 122.2(6) ?
C2 C3 C10 . . 117.3(6) ?
C2 C3 C4 . . 125.3(6) ?
C10 C3 C4 . . 117.4(6) ?
C3 C4 C5 . . 111.1(7) ?
C3 C4 H4A . . 109.4 ?
C5 C4 H4A . . 109.4 ?
C3 C4 H4B . . 109.4 ?
C5 C4 H4B . . 109.4 ?
H4A C4 H4B . . 108.0 ?
C6 C5 C4 . . 110.9(8) ?
C6 C5 H5A . . 109.5 ?
C4 C5 H5A . . 109.5 ?
C6 C5 H5B . . 109.5 ?
C4 C5 H5B . . 109.5 ?
H5A C5 H5B . . 108.1 ?
C5 C6 C7 . . 112.4(7) ?
C5 C6 H6A . . 109.1 ?
C7 C6 H6A . . 109.1 ?
C5 C6 H6B . . 109.1 ?
C7 C6 H6B . . 109.1 ?
H6A C6 H6B . . 107.8 ?
C9 C7 C8 . . 109.1(8) ?
C9 C7 C2 . . 108.7(6) ?
C8 C7 C2 . . 110.9(6) ?
C9 C7 C6 . . 111.1(7) ?
C8 C7 C6 . . 107.9(8) ?
C2 C7 C6 . . 109.2(6) ?
C7 C8 H8A . . 109.5 ?
C7 C8 H8B . . 109.5 ?
H8A C8 H8B . . 109.5 ?
C7 C8 H8C . . 109.5 ?
H8A C8 H8C . . 109.5 ?
H8B C8 H8C . . 109.5 ?
C7 C9 H9A . . 109.5 ?
C7 C9 H9B . . 109.5 ?
H9A C9 H9B . . 109.5 ?
C7 C9 H9C . . 109.5 ?
H9A C9 H9C . . 109.5 ?
H9B C9 H9C . . 109.5 ?
C11 C10 C3 . . 123.4(6) ?
C11 C10 Ru1 . . 71.6(4) ?
C3 C10 Ru1 . . 105.5(5) ?
C11 C10 H10 . . 118.3 ?
C3 C10 H10 . . 118.3 ?
Ru1 C10 H10 . . 92.9 ?
C10 C11 C12 . . 123.9(6) ?
C10 C11 Ru1 . . 73.7(4) ?
C12 C11 Ru1 . . 109.3(4) ?
C10 C11 H11 . . 118.0 ?
C12 C11 H11 . . 118.0 ?
Ru1 C11 H11 . . 87.0 ?
C17 C12 C13 . . 117.6(7) ?
C17 C12 C11 . . 123.7(7) ?
C13 C12 C11 . . 118.6(6) ?
C14 C13 C12 . . 120.9(8) ?
C14 C13 H13 . . 119.5 ?
C12 C13 H13 . . 119.5 ?
C15 C14 C13 . . 120.9(9) ?
C15 C14 H14 . . 119.6 ?
C13 C14 H14 . . 119.6 ?
C14 C15 C16 . . 119.1(8) ?
C14 C15 H15 . . 120.5 ?
C16 C15 H15 . . 120.5 ?
C17 C16 C15 . . 121.1(8) ?
C17 C16 H16 . . 119.5 ?
C15 C16 H16 . . 119.5 ?
C16 C17 C12 . . 120.4(8) ?
C16 C17 H17 . . 119.8 ?
C12 C17 H17 . . 119.8 ?
N1 C18 N2 . . 107.2(6) ?
N1 C18 Ru1 . . 131.9(4) ?
N2 C18 Ru1 . . 120.9(5) ?
C20 C19 C24 . . 122.5(6) ?
C20 C19 N1 . . 118.9(6) ?
C24 C19 N1 . . 118.3(6) ?
C19 C20 C21 . . 117.3(6) ?
C19 C20 C27 . . 122.3(6) ?
C21 C20 C27 . . 120.4(7) ?
C22 C21 C20 . . 122.1(7) ?
C22 C21 H21 . . 118.9 ?
C20 C21 H21 . . 118.9 ?
C21 C22 C23 . . 118.6(7) ?
C21 C22 C26 . . 121.4(7) ?
C23 C22 C26 . . 120.0(7) ?
C24 C23 C22 . . 121.6(7) ?
C24 C23 H23 . . 119.2 ?
C22 C23 H23 . . 119.2 ?
C23 C24 C19 . . 117.9(7) ?
C23 C24 C25 . . 120.4(6) ?
C19 C24 C25 . . 121.8(7) ?
C24 C25 H25A . . 109.5 ?
C24 C25 H25B . . 109.5 ?
H25A C25 H25B . . 109.5 ?
C24 C25 H25C . . 109.5 ?
H25A C25 H25C . . 109.5 ?
H25B C25 H25C . . 109.5 ?
C22 C26 H26A . . 109.5 ?
C22 C26 H26B . . 109.5 ?
H26A C26 H26B . . 109.5 ?
C22 C26 H26C . . 109.5 ?
H26A C26 H26C . . 109.5 ?
H26B C26 H26C . . 109.5 ?
C20 C27 H27A . . 109.5 ?
C20 C27 H27B . . 109.5 ?
H27A C27 H27B . . 109.5 ?
C20 C27 H27C . . 109.5 ?
H27A C27 H27C . . 109.5 ?
H27B C27 H27C . . 109.5 ?
N1 C28 C29 . . 101.9(6) ?
N1 C28 H28A . . 111.4 ?
C29 C28 H28A . . 111.4 ?
N1 C28 H28B . . 111.4 ?
C29 C28 H28B . . 111.4 ?
H28A C28 H28B . . 109.3 ?
N2 C29 C28 . . 102.7(6) ?
N2 C29 H29A . . 111.2 ?
C28 C29 H29A . . 111.2 ?
N2 C29 H29B . . 111.2 ?
C28 C29 H29B . . 111.2 ?
H29A C29 H29B . . 109.1 ?
C35 C30 C31 . . 121.1(7) ?
C35 C30 N2 . . 119.8(7) ?
C31 C30 N2 . . 118.8(7) ?
C32 C31 C30 . . 118.0(8) ?
C32 C31 C38 . . 119.1(8) ?
C30 C31 C38 . . 122.8(7) ?
C33 C32 C31 . . 122.5(10) ?
C33 C32 H32 . . 118.7 ?
C31 C32 H32 . . 118.7 ?
C32 C33 C34 . . 118.6(9) ?
C32 C33 C37 . . 120.5(12) ?
C34 C33 C37 . . 120.8(12) ?
C33 C34 C35 . . 121.9(10) ?
C33 C34 H34 . . 119.1 ?
C35 C34 H34 . . 119.1 ?
C30 C35 C34 . . 117.5(9) ?
C30 C35 C36 . . 123.0(9) ?
C34 C35 C36 . . 119.2(9) ?
C35 C36 H36A . . 109.5 ?
C35 C36 H36B . . 109.5 ?
H36A C36 H36B . . 109.5 ?
C35 C36 H36C . . 109.5 ?
H36A C36 H36C . . 109.5 ?
H36B C36 H36C . . 109.5 ?
C33 C37 H37A . . 109.5 ?
C33 C37 H37B . . 109.5 ?
H37A C37 H37B . . 109.5 ?
C33 C37 H37C . . 109.5 ?
H37A C37 H37C . . 109.5 ?
H37B C37 H37C . . 109.5 ?
C31 C38 H38A . . 109.5 ?
C31 C38 H38B . . 109.5 ?
H38A C38 H38B . . 109.5 ?
C31 C38 H38C . . 109.5 ?
H38A C38 H38C . . 109.5 ?
H38B C38 H38C . . 109.5 ?

loop_
_geom_bond_atom_site_label_1
_geom_bond_atom_site_label_2
_geom_bond_site_symmetry_2
_geom_bond_distance
_geom_bond_publ_flag
Ru1 C1 . 1.846(6) ?
Ru1 C18 . 2.106(7) ?
Ru1 C11 . 2.276(7) ?
Ru1 C10 . 2.302(7) ?
Ru1 Cl1 . 2.3601(16) ?
Ru1 Cl2 . 2.3853(17) ?
N1 C18 . 1.340(9) ?
N1 C19 . 1.443(8) ?
N1 C28 . 1.486(9) ?
N2 C18 . 1.341(8) ?
N2 C30 . 1.432(9) ?
N2 C29 . 1.473(10) ?
C1 C2 . 1.422(10) ?
C1 H1 . 0.95 ?
C2 C3 . 1.348(10) ?
C2 C7 . 1.536(9) ?
C3 C10 . 1.469(9) ?
C3 C4 . 1.494(11) ?
C4 C5 . 1.521(12) ?
C4 H4A . 0.99 ?
C4 H4B . 0.99 ?
C5 C6 . 1.507(15) ?
C5 H5A . 0.99 ?
C5 H5B . 0.99 ?
C6 C7 . 1.549(11) ?
C6 H6A . 0.99 ?
C6 H6B . 0.99 ?
C7 C9 . 1.520(11) ?
C7 C8 . 1.529(14) ?
C8 H8A . 0.98 ?
C8 H8B . 0.98 ?
C8 H8C . 0.98 ?
C9 H9A . 0.98 ?
C9 H9B . 0.98 ?
C9 H9C . 0.98 ?
C10 C11 . 1.367(10) ?
C10 H10 . 0.95 ?
C11 C12 . 1.463(9) ?
C11 H11 . 0.95 ?
C12 C17 . 1.391(10) ?
C12 C13 . 1.408(11) ?
C13 C14 . 1.378(12) ?
C13 H13 . 0.95 ?
C14 C15 . 1.366(14) ?
C14 H14 . 0.95 ?
C15 C16 . 1.384(14) ?
C15 H15 . 0.95 ?
C16 C17 . 1.383(12) ?
C16 H16 . 0.95 ?
C17 H17 . 0.95 ?
C19 C20 . 1.391(10) ?
C19 C24 . 1.394(9) ?
C20 C21 . 1.399(10) ?
C20 C27 . 1.512(9) ?
C21 C22 . 1.381(11) ?
C21 H21 . 0.95 ?
C22 C23 . 1.394(11) ?
C22 C26 . 1.507(11) ?
C23 C24 . 1.390(10) ?
C23 H23 . 0.95 ?
C24 C25 . 1.494(10) ?
C25 H25A . 0.98 ?
C25 H25B . 0.98 ?
C25 H25C . 0.98 ?
C26 H26A . 0.98 ?
C26 H26B . 0.98 ?
C26 H26C . 0.98 ?
C27 H27A . 0.98 ?
C27 H27B . 0.98 ?
C27 H27C . 0.98 ?
C28 C29 . 1.524(10) ?
C28 H28A . 0.99 ?
C28 H28B . 0.99 ?
C29 H29A . 0.99 ?
C29 H29B . 0.99 ?
C30 C35 . 1.393(11) ?
C30 C31 . 1.397(11) ?
C31 C32 . 1.390(12) ?
C31 C38 . 1.504(13) ?
C32 C33 . 1.354(15) ?
C32 H32 . 0.95 ?
C33 C34 . 1.384(17) ?
C33 C37 . 1.533(14) ?
C34 C35 . 1.400(13) ?
C34 H34 . 0.95 ?
C35 C36 . 1.484(14) ?
C36 H36A . 0.98 ?
C36 H36B . 0.98 ?
C36 H36C . 0.98 ?
C37 H37A . 0.98 ?
C37 H37B . 0.98 ?
C37 H37C . 0.98 ?
C38 H38A . 0.98 ?
C38 H38B . 0.98 ?
C38 H38C . 0.98 ?
